data_2221298
loop_
_publ_author_name
'Kavitha, T.'
'Ponnuswamy, S.'
'Sakthivel, P.'
'Karthik, K.'
'Ponnuswamy, M. N.'

_publ_section_title 1-Formyl-<i>r</i>-2,<i>c</i>-6-bis(4-methoxyphenyl)-<i>c</i>-3,<i>t</i>-3-dimethylpiperidin-4-one
_journal_coeditor_code BT2903
_journal_issue 4
_journal_name_full 'Acta Crystallographica Section E'
_journal_page_first o856
_journal_paper_doi 10.1107/S1600536809010010
_journal_volume 65
_journal_year 2009
_chemical_formula_iupac 'C22 H25 N O4'
_chemical_formula_moiety 'C22 H25 N O4'
_chemical_formula_sum 'C22 H25 N O4'
_chemical_formula_weight 367.43
_chemical_name_systematic
;
1-Formyl-r-2,c-6-bis(4-methoxyphenyl)-c-3,t-3-dimethylpiperidin-4-one
;
_space_group_IT_number 14
_symmetry_cell_setting monoclinic
_symmetry_space_group_name_Hall '-P 2ybc'
_symmetry_space_group_name_H-M 'P 1 21/c 1'
_atom_sites_solution_hydrogens geom
_atom_sites_solution_primary direct
_atom_sites_solution_secondary difmap
_audit_creation_method SHELXL-97
_cell_angle_alpha 90.00
_cell_angle_beta 113.5070(10)
_cell_angle_gamma 90.00
_cell_formula_units_Z 4
_cell_length_a 11.7274(3)
_cell_length_b 18.8556(4)
_cell_length_c 9.7178(3)
_cell_measurement_reflns_used 6250
_cell_measurement_temperature 293(2)
_cell_measurement_theta_max 31.0
_cell_measurement_theta_min 2.2
_cell_volume 1970.54(9)
_computing_cell_refinement 'SAINT (Bruker, 2004)'
_computing_data_collection 'APEX2 (Bruker, 2004)'
_computing_data_reduction 'SAINT (Bruker, 2004)'
_computing_molecular_graphics 'PLATON (Spek, 2009)'
_computing_publication_material 'SHELXL97 (Sheldrick, 2008) and PARST (Nardelli, 1983)'
_computing_structure_refinement 'SHELXL97 (Sheldrick, 2008)'
_computing_structure_solution 'SHELXS97 (Sheldrick, 2008)'
_diffrn_ambient_temperature 293(2)
_diffrn_measured_fraction_theta_full 0.999
_diffrn_measured_fraction_theta_max 0.992
_diffrn_measurement_device_type 'Bruker Kappa APEXII'
_diffrn_measurement_method '\w and \f'
_diffrn_radiation_monochromator graphite
_diffrn_radiation_source 'fine-focus sealed tube'
_diffrn_radiation_type MoK\a
_diffrn_radiation_wavelength 0.71073
_diffrn_reflns_av_R_equivalents 0.0306
_diffrn_reflns_av_sigmaI/netI 0.0309
_diffrn_reflns_limit_h_max 16
_diffrn_reflns_limit_h_min -16
_diffrn_reflns_limit_k_max 26
_diffrn_reflns_limit_k_min -27
_diffrn_reflns_limit_l_max 14
_diffrn_reflns_limit_l_min -14
_diffrn_reflns_number 26804
_diffrn_reflns_theta_full 25.00
_diffrn_reflns_theta_max 31.04
_diffrn_reflns_theta_min 2.18
_diffrn_standards_decay_% 0
_diffrn_standards_interval_count 0
_diffrn_standards_interval_time 0
_diffrn_standards_number 0
_exptl_absorpt_coefficient_mu 0.085
_exptl_absorpt_correction_T_max 0.9832
_exptl_absorpt_correction_T_min 0.9791
_exptl_absorpt_correction_type multi-scan
_exptl_absorpt_process_details '(SADABS; Sheldrick, 2001)'
_exptl_crystal_colour colourless
_exptl_crystal_density_diffrn 1.239
_exptl_crystal_density_method 'not measured'
_exptl_crystal_description block
_exptl_crystal_F_000 784
_exptl_crystal_size_max 0.25
_exptl_crystal_size_mid 0.20
_exptl_crystal_size_min 0.20
_refine_diff_density_max 0.227
_refine_diff_density_min -0.194
_refine_ls_extinction_method none
_refine_ls_goodness_of_fit_ref 1.034
_refine_ls_hydrogen_treatment constr
_refine_ls_matrix_type full
_refine_ls_number_parameters 244
_refine_ls_number_reflns 6250
_refine_ls_number_restraints 0
_refine_ls_restrained_S_all 1.034
_refine_ls_R_factor_all 0.0827
_refine_ls_R_factor_gt 0.0491
_refine_ls_shift/su_max 0.000
_refine_ls_shift/su_mean 0.000
_refine_ls_structure_factor_coef Fsqd
_refine_ls_weighting_details 'calc w=1/[\s^2^(Fo^2^)+(0.0615P)^2^+0.3342P] where P=(Fo^2^+2Fc^2^)/3'
_refine_ls_weighting_scheme calc
_refine_ls_wR_factor_gt 0.1236
_refine_ls_wR_factor_ref 0.1418
_reflns_number_gt 4080
_reflns_number_total 6250
_reflns_threshold_expression I>2\s(I)
_cod_data_source_file bt2903.cif
_cod_data_source_block I
_cod_depositor_comments
;
The following automatic conversions were performed:
'_symmetry_cell_setting' value 'Monoclinic' changed to 'monoclinic'
according to '/home/saulius/struct/CIF-dictionaries/cif_core.dic'
dictionary named 'cif_core.dic' version 2.4.1 from 2010-06-29.

Automatic conversion script
Id: cif_fix_enum 1527 2010-12-29 10:47:43Z saulius 

The following automatic conversions were performed:

'_symmetry_cell_setting' value 'Monoclinic' changed to 'monoclinic'
according to /home/saulius/struct/CIF-dictionaries/cif_core.dic
dictionary named 'cif_core.dic' version 2.4.1 from 2010-06-29.

Automatic conversion script
Id: cif_fix_values 1715 2011-07-08 13:25:40Z adriana 
;
_cod_original_sg_symbol_H-M 'P 21/c'
_cod_database_code 2221298
_cod_database_fobs_code 2221298

loop_
_symmetry_equiv_pos_as_xyz
'x, y, z'
'-x, y+1/2, -z+1/2'
'-x, -y, -z'
'x, -y-1/2, z-1/2'

loop_
_atom_site_type_symbol
_atom_site_label
_atom_site_fract_x
_atom_site_fract_y
_atom_site_fract_z
_atom_site_U_iso_or_equiv
_atom_site_adp_type
_atom_site_calc_flag
_atom_site_refinement_flags
_atom_site_occupancy
_atom_site_disorder_assembly
_atom_site_disorder_group
C C2 0.17408(11) 0.62041(6) 0.40308(14) 0.0338(3) Uani d . 1 . .
H H2 0.1120 0.6538 0.4087 0.041 Uiso calc R 1 . .
C C3 0.10682(11) 0.57637(7) 0.25999(14) 0.0381(3) Uani d . 1 . .
C C4 0.19953(12) 0.53109(7) 0.22723(13) 0.0363(3) Uani d . 1 . .
C C5 0.33023(12) 0.55897(7) 0.27795(15) 0.0366(3) Uani d . 1 . .
H H5A 0.3623 0.5459 0.2036 0.044 Uiso calc R 1 . .
H H5B 0.3812 0.5353 0.3709 0.044 Uiso calc R 1 . .
C C6 0.34585(11) 0.63892(6) 0.30324(13) 0.0323(2) Uani d . 1 . .
H H6 0.3138 0.6621 0.2048 0.039 Uiso calc R 1 . .
C C7 0.28230(12) 0.73249(7) 0.42790(15) 0.0398(3) Uani d . 1 . .
H H7 0.3400 0.7599 0.4081 0.048 Uiso calc R 1 . .
C C8 0.22360(11) 0.58092(7) 0.55153(14) 0.0352(3) Uani d . 1 . .
C C9 0.26574(13) 0.51168(7) 0.57097(15) 0.0429(3) Uani d . 1 . .
H H9 0.2638 0.4863 0.4880 0.052 Uiso calc R 1 . .
C C10 0.31075(14) 0.47894(8) 0.70986(16) 0.0446(3) Uani d . 1 . .
H H10 0.3396 0.4325 0.7196 0.054 Uiso calc R 1 . .
C C11 0.31275(14) 0.51526(8) 0.83330(15) 0.0446(3) Uani d . 1 . .
C C12 0.26964(16) 0.58424(8) 0.81650(17) 0.0530(4) Uani d . 1 . .
H H12 0.2700 0.6092 0.8993 0.064 Uiso calc R 1 . .
C C13 0.22628(14) 0.61613(8) 0.67819(16) 0.0462(3) Uani d . 1 . .
H H13 0.1979 0.6627 0.6690 0.055 Uiso calc R 1 . .
C C14 0.00369(14) 0.53174(9) 0.2744(2) 0.0553(4) Uani d . 1 . .
H H14A -0.0532 0.5621 0.2953 0.083 Uiso calc R 1 . .
H H14B 0.0393 0.4983 0.3548 0.083 Uiso calc R 1 . .
H H14C -0.0400 0.5067 0.1822 0.083 Uiso calc R 1 . .
C C15 0.04780(14) 0.62642(8) 0.12465(17) 0.0513(4) Uani d . 1 . .
H H15A -0.0123 0.6563 0.1401 0.077 Uiso calc R 1 . .
H H15B 0.0076 0.5989 0.0351 0.077 Uiso calc R 1 . .
H H15C 0.1114 0.6553 0.1143 0.077 Uiso calc R 1 . .
C C16 0.48138(11) 0.65875(6) 0.38343(14) 0.0332(3) Uani d . 1 . .
C C17 0.55115(11) 0.63584(7) 0.52784(14) 0.0368(3) Uani d . 1 . .
H H17 0.5134 0.6082 0.5770 0.044 Uiso calc R 1 . .
C C18 0.67579(12) 0.65292(7) 0.60132(16) 0.0418(3) Uani d . 1 . .
H H18 0.7212 0.6366 0.6982 0.050 Uiso calc R 1 . .
C C19 0.73163(13) 0.69426(8) 0.52933(19) 0.0511(4) Uani d . 1 . .
C C20 0.66322(15) 0.71813(10) 0.3859(2) 0.0623(5) Uani d . 1 . .
H H20 0.7008 0.7464 0.3375 0.075 Uiso calc R 1 . .
C C21 0.53942(14) 0.70045(8) 0.31376(17) 0.0488(4) Uani d . 1 . .
H H21 0.4943 0.7168 0.2168 0.059 Uiso calc R 1 . .
C C22 0.3775(2) 0.41457(10) 0.9928(2) 0.0736(5) Uani d . 1 . .
H H22A 0.4042 0.4023 1.0969 0.110 Uiso calc R 1 . .
H H22B 0.4416 0.4027 0.9590 0.110 Uiso calc R 1 . .
H H22C 0.3032 0.3887 0.9349 0.110 Uiso calc R 1 . .
C C23 0.92890(16) 0.68961(11) 0.7357(3) 0.0787(6) Uani d . 1 . .
H H23A 1.0117 0.7079 0.7651 0.118 Uiso calc R 1 . .
H H23B 0.9311 0.6387 0.7350 0.118 Uiso calc R 1 . .
H H23C 0.8951 0.7053 0.8056 0.118 Uiso calc R 1 . .
N N1 0.27207(9) 0.66443(5) 0.38626(11) 0.0321(2) Uani d . 1 . .
O O1 0.17227(10) 0.47451(5) 0.16419(12) 0.0515(3) Uani d . 1 . .
O O2 0.22263(10) 0.76191(5) 0.48956(13) 0.0524(3) Uani d . 1 . .
O O3 0.35310(13) 0.48797(6) 0.97457(12) 0.0646(3) Uani d . 1 . .
O O4 0.85343(11) 0.71456(8) 0.59033(17) 0.0816(4) Uani d . 1 . .

loop_
_atom_site_aniso_label
_atom_site_aniso_U_11
_atom_site_aniso_U_22
_atom_site_aniso_U_33
_atom_site_aniso_U_12
_atom_site_aniso_U_13
_atom_site_aniso_U_23
C2 0.0292(5) 0.0337(6) 0.0364(6) -0.0019(5) 0.0109(5) -0.0052(5)
C3 0.0320(6) 0.0379(6) 0.0374(7) -0.0076(5) 0.0065(5) -0.0049(5)
C4 0.0435(7) 0.0340(6) 0.0260(6) -0.0071(5) 0.0080(5) -0.0030(5)
C5 0.0382(6) 0.0353(6) 0.0354(6) -0.0023(5) 0.0137(5) -0.0077(5)
C6 0.0317(6) 0.0327(6) 0.0288(6) -0.0019(5) 0.0081(5) -0.0006(4)
C7 0.0364(6) 0.0301(6) 0.0448(7) -0.0007(5) 0.0076(6) -0.0040(5)
C8 0.0340(6) 0.0369(6) 0.0361(6) -0.0041(5) 0.0155(5) -0.0055(5)
C9 0.0548(8) 0.0413(7) 0.0374(7) 0.0031(6) 0.0234(6) -0.0050(5)
C10 0.0556(8) 0.0411(7) 0.0425(7) 0.0052(6) 0.0252(7) 0.0025(6)
C11 0.0527(8) 0.0492(8) 0.0360(7) -0.0079(6) 0.0220(6) -0.0009(6)
C12 0.0787(11) 0.0465(8) 0.0418(8) -0.0045(7) 0.0323(8) -0.0108(6)
C13 0.0609(9) 0.0382(7) 0.0454(8) -0.0004(6) 0.0275(7) -0.0072(6)
C14 0.0413(8) 0.0585(9) 0.0620(10) -0.0193(7) 0.0162(7) -0.0103(8)
C15 0.0406(7) 0.0506(8) 0.0431(8) -0.0029(6) -0.0039(6) -0.0003(6)
C16 0.0305(5) 0.0305(6) 0.0351(6) -0.0017(4) 0.0094(5) 0.0001(5)
C17 0.0337(6) 0.0379(6) 0.0359(6) -0.0024(5) 0.0108(5) 0.0017(5)
C18 0.0347(6) 0.0400(7) 0.0406(7) 0.0003(5) 0.0042(5) -0.0002(5)
C19 0.0328(7) 0.0457(8) 0.0640(10) -0.0071(6) 0.0081(7) 0.0027(7)
C20 0.0453(8) 0.0647(10) 0.0719(11) -0.0151(7) 0.0182(8) 0.0234(9)
C21 0.0437(8) 0.0492(8) 0.0470(8) -0.0054(6) 0.0113(6) 0.0152(6)
C22 0.1037(15) 0.0640(11) 0.0502(10) 0.0027(10) 0.0277(10) 0.0144(8)
C23 0.0342(8) 0.0782(13) 0.0957(15) -0.0048(8) -0.0036(9) 0.0030(11)
N1 0.0293(5) 0.0279(5) 0.0341(5) -0.0019(4) 0.0076(4) -0.0031(4)
O1 0.0621(6) 0.0396(5) 0.0481(6) -0.0136(5) 0.0169(5) -0.0155(4)
O2 0.0531(6) 0.0367(5) 0.0643(7) 0.0024(4) 0.0204(5) -0.0136(5)
O3 0.1002(9) 0.0585(7) 0.0396(6) 0.0004(6) 0.0326(6) 0.0052(5)
O4 0.0371(6) 0.0867(9) 0.0976(10) -0.0224(6) 0.0023(6) 0.0220(8)

loop_
_atom_type_symbol
_atom_type_description
_atom_type_scat_dispersion_real
_atom_type_scat_dispersion_imag
_atom_type_scat_source
C C 0.0033 0.0016 'International Tables Vol C Tables 4.2.6.8 and 6.1.1.4'
H H 0.0000 0.0000 'International Tables Vol C Tables 4.2.6.8 and 6.1.1.4'
N N 0.0061 0.0033 'International Tables Vol C Tables 4.2.6.8 and 6.1.1.4'
O O 0.0106 0.0060 'International Tables Vol C Tables 4.2.6.8 and 6.1.1.4'

loop_
_geom_angle_atom_site_label_1
_geom_angle_atom_site_label_2
_geom_angle_atom_site_label_3
_geom_angle_site_symmetry_1
_geom_angle_site_symmetry_3
_geom_angle
_geom_angle_publ_flag
N1 C2 C8 . . 111.15(9) ?
N1 C2 C3 . . 110.11(10) ?
C8 C2 C3 . . 117.24(10) ?
N1 C2 H2 . . 105.8 ?
C8 C2 H2 . . 105.8 ?
C3 C2 H2 . . 105.8 ?
C4 C3 C14 . . 111.76(11) ?
C4 C3 C2 . . 110.01(10) ?
C14 C3 C2 . . 110.73(11) ?
C4 C3 C15 . . 106.37(11) ?
C14 C3 C15 . . 108.28(12) ?
C2 C3 C15 . . 109.55(11) ?
O1 C4 C5 . . 120.22(12) ?
O1 C4 C3 . . 122.55(12) ?
C5 C4 C3 . . 117.22(10) ?
C4 C5 C6 . . 116.02(11) ?
C4 C5 H5A . . 108.3 ?
C6 C5 H5A . . 108.3 ?
C4 C5 H5B . . 108.3 ?
C6 C5 H5B . . 108.3 ?
H5A C5 H5B . . 107.4 ?
N1 C6 C16 . . 111.21(9) ?
N1 C6 C5 . . 110.49(10) ?
C16 C6 C5 . . 111.18(10) ?
N1 C6 H6 . . 107.9 ?
C16 C6 H6 . . 107.9 ?
C5 C6 H6 . . 107.9 ?
O2 C7 N1 . . 125.80(13) ?
O2 C7 H7 . . 117.1 ?
N1 C7 H7 . . 117.1 ?
C9 C8 C13 . . 116.76(12) ?
C9 C8 C2 . . 125.00(11) ?
C13 C8 C2 . . 118.23(12) ?
C8 C9 C10 . . 122.10(12) ?
C8 C9 H9 . . 118.9 ?
C10 C9 H9 . . 118.9 ?
C11 C10 C9 . . 119.78(13) ?
C11 C10 H10 . . 120.1 ?
C9 C10 H10 . . 120.1 ?
O3 C11 C10 . . 124.75(14) ?
O3 C11 C12 . . 116.01(12) ?
C10 C11 C12 . . 119.23(13) ?
C13 C12 C11 . . 120.24(13) ?
C13 C12 H12 . . 119.9 ?
C11 C12 H12 . . 119.9 ?
C12 C13 C8 . . 121.86(13) ?
C12 C13 H13 . . 119.1 ?
C8 C13 H13 . . 119.1 ?
C3 C14 H14A . . 109.5 ?
C3 C14 H14B . . 109.5 ?
H14A C14 H14B . . 109.5 ?
C3 C14 H14C . . 109.5 ?
H14A C14 H14C . . 109.5 ?
H14B C14 H14C . . 109.5 ?
C3 C15 H15A . . 109.5 ?
C3 C15 H15B . . 109.5 ?
H15A C15 H15B . . 109.5 ?
C3 C15 H15C . . 109.5 ?
H15A C15 H15C . . 109.5 ?
H15B C15 H15C . . 109.5 ?
C21 C16 C17 . . 117.89(12) ?
C21 C16 C6 . . 120.70(11) ?
C17 C16 C6 . . 121.41(11) ?
C16 C17 C18 . . 121.78(12) ?
C16 C17 H17 . . 119.1 ?
C18 C17 H17 . . 119.1 ?
C19 C18 C17 . . 119.24(13) ?
C19 C18 H18 . . 120.4 ?
C17 C18 H18 . . 120.4 ?
O4 C19 C18 . . 124.49(15) ?
O4 C19 C20 . . 115.74(14) ?
C18 C19 C20 . . 119.77(13) ?
C19 C20 C21 . . 120.42(14) ?
C19 C20 H20 . . 119.8 ?
C21 C20 H20 . . 119.8 ?
C20 C21 C16 . . 120.90(14) ?
C20 C21 H21 . . 119.6 ?
C16 C21 H21 . . 119.6 ?
O3 C22 H22A . . 109.5 ?
O3 C22 H22B . . 109.5 ?
H22A C22 H22B . . 109.5 ?
O3 C22 H22C . . 109.5 ?
H22A C22 H22C . . 109.5 ?
H22B C22 H22C . . 109.5 ?
O4 C23 H23A . . 109.5 ?
O4 C23 H23B . . 109.5 ?
H23A C23 H23B . . 109.5 ?
O4 C23 H23C . . 109.5 ?
H23A C23 H23C . . 109.5 ?
H23B C23 H23C . . 109.5 ?
C7 N1 C2 . . 119.04(10) ?
C7 N1 C6 . . 118.42(10) ?
C2 N1 C6 . . 121.82(9) ?
C11 O3 C22 . . 117.96(12) ?
C19 O4 C23 . . 118.02(14) ?

loop_
_geom_bond_atom_site_label_1
_geom_bond_atom_site_label_2
_geom_bond_site_symmetry_2
_geom_bond_distance
_geom_bond_publ_flag
C2 N1 . 1.4785(15) ?
C2 C8 . 1.5181(18) ?
C2 C3 . 1.5395(17) ?
C2 H2 . 0.9800 ?
C3 C4 . 1.5128(19) ?
C3 C14 . 1.5250(19) ?
C3 C15 . 1.541(2) ?
C4 O1 . 1.2081(15) ?
C4 C5 . 1.5053(18) ?
C5 C6 . 1.5267(17) ?
C5 H5A . 0.9700 ?
C5 H5B . 0.9700 ?
C6 N1 . 1.4791(15) ?
C6 C16 . 1.5117(16) ?
C6 H6 . 0.9800 ?
C7 O2 . 1.2211(17) ?
C7 N1 . 1.3365(16) ?
C7 H7 . 0.9300 ?
C8 C9 . 1.3821(18) ?
C8 C13 . 1.3877(18) ?
C9 C10 . 1.3831(19) ?
C9 H9 . 0.9300 ?
C10 C11 . 1.3734(19) ?
C10 H10 . 0.9300 ?
C11 O3 . 1.3621(17) ?
C11 C12 . 1.381(2) ?
C12 C13 . 1.372(2) ?
C12 H12 . 0.9300 ?
C13 H13 . 0.9300 ?
C14 H14A . 0.9600 ?
C14 H14B . 0.9600 ?
C14 H14C . 0.9600 ?
C15 H15A . 0.9600 ?
C15 H15B . 0.9600 ?
C15 H15C . 0.9600 ?
C16 C21 . 1.3811(18) ?
C16 C17 . 1.3818(17) ?
C17 C18 . 1.3847(18) ?
C17 H17 . 0.9300 ?
C18 C19 . 1.375(2) ?
C18 H18 . 0.9300 ?
C19 O4 . 1.3648(17) ?
C19 C20 . 1.377(2) ?
C20 C21 . 1.378(2) ?
C20 H20 . 0.9300 ?
C21 H21 . 0.9300 ?
C22 O3 . 1.410(2) ?
C22 H22A . 0.9600 ?
C22 H22B . 0.9600 ?
C22 H22C . 0.9600 ?
C23 O4 . 1.415(2) ?
C23 H23A . 0.9600 ?
C23 H23B . 0.9600 ?
C23 H23C . 0.9600 ?

loop_
_geom_hbond_atom_site_label_D
_geom_hbond_atom_site_label_H
_geom_hbond_atom_site_label_A
_geom_hbond_site_symmetry_A
_geom_hbond_distance_DH
_geom_hbond_distance_HA
_geom_hbond_distance_DA
_geom_hbond_angle_DHA
C5 H5A O3 1_554 0.97 2.44 3.3446(16) 154.6
C6 H6 O2 4_575 0.98 2.41 3.3708(16) 168.1
C18 H18 O1 3_666 0.93 2.53 3.3018(17) 140.4
C10 H10 Cg1 3_657 0.93 2.90 3.6627(17) 139.7

loop_
_geom_torsion_atom_site_label_1
_geom_torsion_atom_site_label_2
_geom_torsion_atom_site_label_3
_geom_torsion_atom_site_label_4
_geom_torsion_site_symmetry_1
_geom_torsion_site_symmetry_2
_geom_torsion_site_symmetry_3
_geom_torsion_site_symmetry_4
_geom_torsion
_geom_torsion_publ_flag
N1 C2 C3 C4 . . . . 57.08(13) ?
C8 C2 C3 C4 . . . . -71.28(13) ?
N1 C2 C3 C14 . . . . -178.88(11) ?
C8 C2 C3 C14 . . . . 52.76(15) ?
N1 C2 C3 C15 . . . . -59.52(13) ?
C8 C2 C3 C15 . . . . 172.12(11) ?
C14 C3 C4 O1 . . . . 26.68(18) ?
C2 C3 C4 O1 . . . . 150.13(12) ?
C15 C3 C4 O1 . . . . -91.31(15) ?
C14 C3 C4 C5 . . . . -152.76(12) ?
C2 C3 C4 C5 . . . . -29.32(15) ?
C15 C3 C4 C5 . . . . 89.25(13) ?
O1 C4 C5 C6 . . . . 158.68(12) ?
C3 C4 C5 C6 . . . . -21.86(16) ?
C4 C5 C6 N1 . . . . 44.33(14) ?
C4 C5 C6 C16 . . . . 168.32(10) ?
N1 C2 C8 C9 . . . . -96.55(14) ?
C3 C2 C8 C9 . . . . 31.31(17) ?
N1 C2 C8 C13 . . . . 84.08(14) ?
C3 C2 C8 C13 . . . . -148.07(12) ?
C13 C8 C9 C10 . . . . -1.2(2) ?
C2 C8 C9 C10 . . . . 179.46(13) ?
C8 C9 C10 C11 . . . . 0.9(2) ?
C9 C10 C11 O3 . . . . 178.92(14) ?
C9 C10 C11 C12 . . . . -0.1(2) ?
O3 C11 C12 C13 . . . . -179.56(15) ?
C10 C11 C12 C13 . . . . -0.5(2) ?
C11 C12 C13 C8 . . . . 0.2(2) ?
C9 C8 C13 C12 . . . . 0.6(2) ?
C2 C8 C13 C12 . . . . -179.98(13) ?
N1 C6 C16 C21 . . . . -120.55(13) ?
C5 C6 C16 C21 . . . . 115.87(14) ?
N1 C6 C16 C17 . . . . 59.60(15) ?
C5 C6 C16 C17 . . . . -63.98(15) ?
C21 C16 C17 C18 . . . . -0.8(2) ?
C6 C16 C17 C18 . . . . 179.06(12) ?
C16 C17 C18 C19 . . . . 0.5(2) ?
C17 C18 C19 O4 . . . . 179.89(15) ?
C17 C18 C19 C20 . . . . 0.1(2) ?
O4 C19 C20 C21 . . . . 179.76(17) ?
C18 C19 C20 C21 . . . . -0.4(3) ?
C19 C20 C21 C16 . . . . 0.2(3) ?
C17 C16 C21 C20 . . . . 0.4(2) ?
C6 C16 C21 C20 . . . . -179.41(15) ?
O2 C7 N1 C2 . . . . 5.3(2) ?
O2 C7 N1 C6 . . . . 175.84(12) ?
C8 C2 N1 C7 . . . . -93.80(13) ?
C3 C2 N1 C7 . . . . 134.58(12) ?
C8 C2 N1 C6 . . . . 96.04(12) ?
C3 C2 N1 C6 . . . . -35.59(14) ?
C16 C6 N1 C7 . . . . 51.11(14) ?
C5 C6 N1 C7 . . . . 175.08(11) ?
C16 C6 N1 C2 . . . . -138.67(11) ?
C5 C6 N1 C2 . . . . -14.70(15) ?
C10 C11 O3 C22 . . . . -9.8(2) ?
C12 C11 O3 C22 . . . . 169.20(16) ?
C18 C19 O4 C23 . . . . 2.2(3) ?
C20 C19 O4 C23 . . . . -178.04(18) ?
